data_1533266
loop_
_publ_author_name
'Yarovets, V.I.'

_publ_section_title
;
 The crystal structure of Y Ni Si3 compound
;
_journal_name_full 'Vestn. L'vov. Un-ta. Ser. Khim.'
_journal_page_first 30
_journal_page_last 34
_journal_volume 1977
_journal_year 1977
_chemical_formula_sum 'Ni Si3 Y'
_chemical_name_systematic 'Y Ni Si3'
_space_group_IT_number 38
_symmetry_space_group_name_Hall 'A 2 -2'
_symmetry_space_group_name_H-M 'A m m 2'
_cell_angle_alpha 90
_cell_angle_beta 90
_cell_angle_gamma 90
_cell_formula_units_Z 4
_cell_length_a 4.01
_cell_length_b 3.947
_cell_length_c 20.958
_cell_volume 331.712
_citation_journal_id_ASTM VLUSR5
_cod_data_source_file Yarovets_VLUSR5_1977_1576.cif
_cod_data_source_block Ni1Si3Y1
_cod_original_cell_volume 331.7121
_cod_original_formula_sum 'Ni1 Si3 Y1'
_cod_database_code 1533266

loop_
_symmetry_equiv_pos_as_xyz
x,y,z
-x,-y,z
-x,y,z
x,-y,z
x,y+1/2,z+1/2
-x,-y+1/2,z+1/2
-x,y+1/2,z+1/2
x,-y+1/2,z+1/2

loop_
_atom_site_label
_atom_site_type_symbol
_atom_site_fract_x
_atom_site_fract_y
_atom_site_fract_z
_atom_site_occupancy
_atom_site_U_iso_or_equiv
Ni2 Ni 0.5 0 0.6141 1 0.0
Si6 Si 0 0 0.5621 1 0.0
Y1 Y 0 0 0.1664 1 0.0
Si3 Si 0.5 0 0.0585 1 0.0
Si1 Si 0.5 0 0.2855 1 0.0
Ni1 Ni 0.5 0 0.3935 1 0.0
Si2 Si 0.5 0 0.724 1 0.0
Y2 Y 0 0 0.8275 1 0.0
Si5 Si 0 0 0.4457 1 0.0
Si4 Si 0.5 0 0.9398 1 0.0
